data_7013790
loop_
_publ_author_name
'Oakley, Sarah H.'
'Soria, Delia B.'
'Coles, Martyn P.'
'Hitchcock, Peter B.'

_publ_section_title
;
 Structural diversity in the coordination of amidines and guanidines to
 monovalent metal halides.
;
_journal_issue 4
_journal_name_full 'Dalton transactions (Cambridge, England : 2003)'
_journal_page_first 537
_journal_page_last 546
_journal_paper_doi 10.1039/b314707j
_journal_year 2004
_chemical_compound_source 'synthesis as described'
_chemical_formula_moiety 'C14 H26 Ag1 Cl1 N6'
_chemical_formula_sum 'C14 H26 Ag Cl N6'
_chemical_formula_weight 421.73
_chemical_name_systematic
;
?
;
_space_group_IT_number 14
_symmetry_cell_setting monoclinic
_symmetry_Int_Tables_number 14
_symmetry_space_group_name_Hall '-P 2ybc'
_symmetry_space_group_name_H-M 'P 1 21/c 1'
_atom_sites_solution_hydrogens geom
_atom_sites_solution_primary direct
_atom_sites_solution_secondary difmap
_audit_conform_dict_location ftp://ftp.iucr.org/pub/cif_core.dic
_audit_conform_dict_name cif_core.dic
_audit_conform_dict_version 2.2
_audit_creation_date 2003-08-26T08:25:42-00:00
_audit_creation_method 'WinGX routine CIF_UPDATE'
_cell_angle_alpha 90
_cell_angle_beta 97.165(1)
_cell_angle_gamma 90
_cell_formula_units_Z 4
_cell_length_a 7.4791(1)
_cell_length_b 14.4246(2)
_cell_length_c 16.1899(3)
_cell_measurement_reflns_used 10524
_cell_measurement_temperature 253(2)
_cell_measurement_theta_max 25.028
_cell_measurement_theta_min 3.705
_cell_measurement_wavelength 0.71073
_cell_volume 1732.98(5)
_computing_cell_refinement 'HKL Scalepack (Otwinowski & Minor 1997)'
_computing_data_collection 'Collect (Nonius BV, 1997-2000)'
_computing_data_reduction 'HKL Denzo and Scalepack (Otwinowski & Minor 1997)'
_computing_molecular_graphics 'Ortep-3 for Windows (Farrugia, 1997)'
_computing_publication_material 'WinGX publication routines (Farrugia, 1999)'
_computing_structure_refinement 'SHELXL-97 (Sheldrick, 1997)'
_computing_structure_solution 'SHELXS-97 (Sheldrick, 1997)'
_diffrn_ambient_temperature 253(2)
_diffrn_detector 'CCD plate'
_diffrn_measured_fraction_theta_full 0.989
_diffrn_measured_fraction_theta_max 0.989
_diffrn_measurement_device '95mm CCD camera on \k-goniostat'
_diffrn_measurement_device_type KappaCCD
_diffrn_measurement_method 'CCD rotation images, thick slices'
_diffrn_orient_matrix_type 'by Nonius Collect from scalepack cell'
_diffrn_orient_matrix_UB_11 -0.122889
_diffrn_orient_matrix_UB_12 -0.244336E-1
_diffrn_orient_matrix_UB_13 0.5901E-2
_diffrn_orient_matrix_UB_21 0.386135E-1
_diffrn_orient_matrix_UB_22 -0.633324E-1
_diffrn_orient_matrix_UB_23 -0.156054E-1
_diffrn_orient_matrix_UB_31 0.395851E-1
_diffrn_orient_matrix_UB_32 -0.140748E-1
_diffrn_orient_matrix_UB_33 0.599758E-1
_diffrn_radiation_monochromator graphite
_diffrn_radiation_probe x-ray
_diffrn_radiation_type MoK\a
_diffrn_radiation_wavelength 0.71073
_diffrn_reflns_av_R_equivalents 0.0412
_diffrn_reflns_av_unetI/netI 0.0237
_diffrn_reflns_limit_h_max 8
_diffrn_reflns_limit_h_min -8
_diffrn_reflns_limit_k_max 17
_diffrn_reflns_limit_k_min -17
_diffrn_reflns_limit_l_max 17
_diffrn_reflns_limit_l_min -19
_diffrn_reflns_number 17656
_diffrn_reflns_theta_full 25.02
_diffrn_reflns_theta_max 25.02
_diffrn_reflns_theta_min 3.77
_diffrn_source 'Enraf Nonius FR590'
_exptl_absorpt_coefficient_mu 1.323
_exptl_absorpt_correction_T_max 0.8217
_exptl_absorpt_correction_T_min 0.6003
_exptl_absorpt_correction_type multi-scan
_exptl_absorpt_process_details
;
[c.f. r.h. blessing, acta cryst. (1995), a51, 33-38]
;
_exptl_crystal_colour colourless
_exptl_crystal_density_diffrn 1.616
_exptl_crystal_density_method 'not measured'
_exptl_crystal_description prism
_exptl_crystal_F_000 864
_exptl_crystal_size_max 0.3
_exptl_crystal_size_mid 0.3
_exptl_crystal_size_min 0.2
_refine_diff_density_max 0.683
_refine_diff_density_min -0.914
_refine_diff_density_rms 0.067
_refine_ls_extinction_method none
_refine_ls_goodness_of_fit_ref 1.004
_refine_ls_hydrogen_treatment mixed
_refine_ls_matrix_type full
_refine_ls_number_parameters 217
_refine_ls_number_reflns 3020
_refine_ls_number_restraints 0
_refine_ls_restrained_S_all 1.004
_refine_ls_R_factor_all 0.0379
_refine_ls_R_factor_gt 0.0327
_refine_ls_shift/su_max 0.001
_refine_ls_shift/su_mean 0
_refine_ls_structure_factor_coef Fsqd
_refine_ls_weighting_details 'calc w=1/[\s^2^(Fo^2^)+(0.0480P)^2^+1.9491P] where P=(Fo^2^+2Fc^2^)/3'
_refine_ls_weighting_scheme calc
_refine_ls_wR_factor_gt 0.0839
_refine_ls_wR_factor_ref 0.0882
_reflns_number_gt 2702
_reflns_number_total 3020
_reflns_threshold_expression >2sigma(I)
_cod_data_source_file b314707j.txt
_cod_data_source_block (5)-aug903
_cod_original_sg_symbol_H-M P2(1)/c
_cod_original_formula_sum 'C14 H26 Ag1 Cl1 N6'
_cod_database_code 7013790

loop_
_symmetry_equiv_pos_as_xyz
'x, y, z'
'-x, y+1/2, -z+1/2'
'-x, -y, -z'
'x, -y-1/2, z-1/2'

loop_
_atom_site_label
_atom_site_type_symbol
_atom_site_fract_x
_atom_site_fract_y
_atom_site_fract_z
_atom_site_U_iso_or_equiv
_atom_site_adp_type
_atom_site_occupancy
_atom_site_symmetry_multiplicity
_atom_site_calc_flag
_atom_site_refinement_flags
_atom_site_disorder_assembly
_atom_site_disorder_group
Ag Ag 0.25745(3) 0.398260(19) 0.267803(17) 0.05115(13) Uani 1 1 d . A .
Cl Cl 0.27105(15) 0.34110(7) 0.11967(6) 0.0682(3) Uani 1 1 d . . .
N1 N 0.0241(4) 0.48532(19) 0.28526(16) 0.0457(6) Uani 1 1 d . . .
N2 N -0.0886(4) 0.4807(2) 0.14787(18) 0.0514(7) Uani 1 1 d . . .
H2N H -0.009(4) 0.452(2) 0.1458(19) 0.026(8) Uiso 1 1 d . . .
N3 N -0.2598(3) 0.5499(2) 0.23952(18) 0.0485(7) Uani 1 1 d . . .
N4 N 0.4625(3) 0.34189(19) 0.36305(15) 0.0439(6) Uani 1 1 d . . .
N5 N 0.6386(4) 0.2888(2) 0.26786(18) 0.0499(7) Uani 1 1 d . . .
H5N H 0.570(5) 0.305(2) 0.237(2) 0.036(10) Uiso 1 1 d . . .
N6 N 0.7327(4) 0.26227(19) 0.40780(16) 0.0464(6) Uani 1 1 d . . .
C1 C -0.1071(4) 0.50425(19) 0.22691(19) 0.0376(6) Uani 1 1 d . A .
C5 C -0.4089(5) 0.5647(3) 0.1740(3) 0.0722(12) Uani 1 1 d . A .
H5A H -0.467 0.6231 0.1837 0.087 Uiso 1 1 calc R . .
H5B H -0.497 0.5157 0.1762 0.087 Uiso 1 1 calc R . .
C6 C -0.3502(7) 0.5662(4) 0.0913(3) 0.0948(17) Uani 1 1 d . . .
H6A H -0.4552 0.5622 0.0497 0.114 Uiso 1 1 calc R A .
H6B H -0.2909 0.6248 0.0835 0.114 Uiso 1 1 calc R . .
C7 C -0.2272(7) 0.4905(3) 0.0784(3) 0.0840(14) Uani 1 1 d . A .
H7A H -0.2947 0.4331 0.0706 0.101 Uiso 1 1 calc R . .
H7B H -0.172 0.5022 0.0283 0.101 Uiso 1 1 calc R . .
C8 C 0.6081(4) 0.29828(19) 0.34804(17) 0.0358(6) Uani 1 1 d . A .
C9 C 0.7890(5) 0.2408(3) 0.2399(2) 0.0545(9) Uani 1 1 d . A .
H9A H 0.8302 0.2747 0.1941 0.065 Uiso 1 1 calc R . .
H9B H 0.7507 0.1797 0.2197 0.065 Uiso 1 1 calc R . .
C10 C 0.9386(5) 0.2315(3) 0.3079(3) 0.0647(10) Uani 1 1 d . . .
H10A H 1.0237 0.186 0.2921 0.078 Uiso 1 1 calc R A .
H10B H 1.0011 0.2904 0.3157 0.078 Uiso 1 1 calc R . .
C11 C 0.8776(5) 0.2031(3) 0.3869(2) 0.0668(11) Uani 1 1 d . A .
H11A H 0.836 0.1394 0.3826 0.08 Uiso 1 1 calc R . .
H11B H 0.9779 0.2062 0.431 0.08 Uiso 1 1 calc R . .
C12 C 0.7049(6) 0.2673(3) 0.4944(2) 0.0713(12) Uani 1 1 d . A .
H12A H 0.8204 0.2743 0.5284 0.086 Uiso 1 1 calc R . .
H12B H 0.6513 0.2098 0.5103 0.086 Uiso 1 1 calc R . .
C13 C 0.5877(7) 0.3448(4) 0.5106(2) 0.0858(15) Uani 1 1 d . . .
H13A H 0.5518 0.3378 0.5658 0.103 Uiso 1 1 calc R A .
H13B H 0.6549 0.4022 0.5097 0.103 Uiso 1 1 calc R . .
C14 C 0.4271(6) 0.3505(3) 0.4500(2) 0.0664(11) Uani 1 1 d . A .
H14A H 0.3683 0.4094 0.4568 0.08 Uiso 1 1 calc R . .
H14B H 0.3443 0.3018 0.4617 0.08 Uiso 1 1 calc R . .
C2 C 0.0002(6) 0.5100(4) 0.3706(2) 0.0778(13) Uani 0.740(17) 1 d P A 1
H2A H -0.0452 0.456 0.3971 0.093 Uiso 0.740(17) 1 calc PR A 1
H2B H 0.1175 0.5245 0.4004 0.093 Uiso 0.740(17) 1 calc PR A 1
C3 C -0.1195(10) 0.5870(6) 0.3802(4) 0.061(2) Uani 0.740(17) 1 d P A 1
H3A H -0.0629 0.6445 0.3663 0.074 Uiso 0.740(17) 1 calc PR A 1
H3B H -0.1432 0.5909 0.4377 0.074 Uiso 0.740(17) 1 calc PR A 1
C4 C -0.2963(6) 0.5739(3) 0.3235(3) 0.0655(11) Uani 0.740(17) 1 d P A 1
H4A H -0.366 0.525 0.3453 0.079 Uiso 0.740(17) 1 calc PR A 1
H4B H -0.3662 0.6307 0.3218 0.079 Uiso 0.740(17) 1 calc PR A 1
C2A C 0.0002(6) 0.5100(4) 0.3706(2) 0.0778(13) Uani 0.260(17) 1 d P A 2
H2A1 H 0.0451 0.4595 0.407 0.093 Uiso 0.260(17) 1 calc PR A 2
H2A2 H 0.0731 0.5642 0.3867 0.093 Uiso 0.260(17) 1 calc PR A 2
C3A C -0.175(2) 0.5284(18) 0.3832(9) 0.063(6) Uani 0.260(17) 1 d P A 2
H3A1 H -0.1698 0.5644 0.434 0.075 Uiso 0.260(17) 1 calc PR A 2
H3A2 H -0.2298 0.4694 0.3943 0.075 Uiso 0.260(17) 1 calc PR A 2
C4A C -0.2963(6) 0.5739(3) 0.3235(3) 0.0655(11) Uani 0.260(17) 1 d P A 2
H4A1 H -0.285 0.6404 0.3314 0.079 Uiso 0.260(17) 1 calc PR A 2
H4A2 H -0.4187 0.5564 0.3305 0.079 Uiso 0.260(17) 1 calc PR A 2

loop_
_atom_site_aniso_label
_atom_site_aniso_U_11
_atom_site_aniso_U_22
_atom_site_aniso_U_33
_atom_site_aniso_U_23
_atom_site_aniso_U_13
_atom_site_aniso_U_12
Ag 0.03690(17) 0.05692(19) 0.0592(2) 0.00995(11) 0.00435(12) 0.00959(10)
Cl 0.0807(7) 0.0747(6) 0.0495(5) -0.0044(4) 0.0096(5) 0.0199(5)
N1 0.0427(14) 0.0562(16) 0.0369(13) -0.0033(11) 0.0001(11) 0.0137(12)
N2 0.0461(17) 0.0640(19) 0.0419(15) -0.0024(13) -0.0041(13) 0.0181(15)
N3 0.0376(15) 0.0444(15) 0.0631(18) 0.0033(12) 0.0052(13) 0.0080(11)
N4 0.0413(14) 0.0553(15) 0.0355(13) 0.0017(11) 0.0068(11) 0.0138(12)
N5 0.0428(16) 0.070(2) 0.0370(15) 0.0027(13) 0.0054(13) 0.0201(14)
N6 0.0432(15) 0.0565(16) 0.0383(14) -0.0014(12) -0.0001(11) 0.0167(12)
C1 0.0347(15) 0.0321(14) 0.0456(16) 0.0018(12) 0.0038(13) 0.0028(11)
C5 0.041(2) 0.063(2) 0.107(4) -0.004(2) -0.013(2) 0.0115(17)
C6 0.077(3) 0.110(4) 0.087(4) 0.003(3) -0.034(3) 0.026(3)
C7 0.091(3) 0.090(3) 0.061(2) -0.015(2) -0.032(2) 0.024(3)
C8 0.0343(15) 0.0371(14) 0.0359(15) 0.0011(12) 0.0041(12) 0.0038(12)
C9 0.0508(19) 0.069(2) 0.0470(18) -0.0030(16) 0.0173(15) 0.0157(17)
C10 0.045(2) 0.074(3) 0.078(3) 0.001(2) 0.0185(19) 0.0191(18)
C11 0.055(2) 0.083(3) 0.061(2) 0.000(2) 0.0014(18) 0.035(2)
C12 0.080(3) 0.096(3) 0.0360(18) 0.0004(18) -0.0013(18) 0.035(2)
C13 0.087(3) 0.134(4) 0.0372(19) -0.006(2) 0.009(2) 0.039(3)
C14 0.067(2) 0.092(3) 0.0430(19) 0.0014(19) 0.0162(18) 0.032(2)
C2 0.078(3) 0.106(3) 0.047(2) -0.018(2) 0.001(2) 0.026(3)
C3 0.080(4) 0.056(4) 0.052(3) -0.006(3) 0.024(3) 0.006(3)
C4 0.058(2) 0.062(2) 0.082(3) -0.001(2) 0.031(2) 0.0147(19)
C2A 0.078(3) 0.106(3) 0.047(2) -0.018(2) 0.001(2) 0.026(3)
C3A 0.072(11) 0.071(15) 0.052(9) -0.015(8) 0.035(8) 0.003(9)
C4A 0.058(2) 0.062(2) 0.082(3) -0.001(2) 0.031(2) 0.0147(19)

loop_
_atom_type_symbol
_atom_type_description
_atom_type_scat_dispersion_real
_atom_type_scat_dispersion_imag
_atom_type_scat_source
C C 0.0033 0.0016 'International Tables Vol C Tables 4.2.6.8 and 6.1.1.4'
H H 0 0 'International Tables Vol C Tables 4.2.6.8 and 6.1.1.4'
Cl Cl 0.1484 0.1585 'International Tables Vol C Tables 4.2.6.8 and 6.1.1.4'
Ag Ag -0.8971 1.1015 'International Tables Vol C Tables 4.2.6.8 and 6.1.1.4'
N N 0.0061 0.0033 'International Tables Vol C Tables 4.2.6.8 and 6.1.1.4'

loop_
_geom_angle_atom_site_label_1
_geom_angle_atom_site_label_2
_geom_angle_atom_site_label_3
_geom_angle
_geom_angle_site_symmetry_1
_geom_angle_site_symmetry_3
_geom_angle_publ_flag
N4 Ag N1 128.25(9) . . ?
N4 Ag Cl 115.81(7) . . ?
N1 Ag Cl 115.55(7) . . ?
C1 N1 C2 117.7(3) . . ?
C1 N1 Ag 124.4(2) . . ?
C2 N1 Ag 117.0(2) . . ?
C1 N2 C7 124.6(3) . . ?
C1 N3 C5 123.0(3) . . ?
C1 N3 C4 120.9(3) . . ?
C5 N3 C4 115.4(3) . . ?
C8 N4 C14 118.2(3) . . ?
C8 N4 Ag 125.0(2) . . ?
C14 N4 Ag 116.7(2) . . ?
C8 N5 C9 125.6(3) . . ?
C8 N6 C12 120.2(3) . . ?
C8 N6 C11 121.6(3) . . ?
C12 N6 C11 117.2(3) . . ?
N1 C1 N2 118.6(3) . . ?
N1 C1 N3 124.4(3) . . ?
N2 C1 N3 117.0(3) . . ?
N3 C5 C6 112.4(4) . . ?
C7 C6 C5 112.7(4) . . ?
N2 C7 C6 111.6(4) . . ?
N4 C8 N5 118.1(3) . . ?
N4 C8 N6 124.4(3) . . ?
N5 C8 N6 117.5(3) . . ?
N5 C9 C10 111.0(3) . . ?
C11 C10 C9 112.7(3) . . ?
N6 C11 C10 111.1(3) . . ?
N6 C12 C13 112.0(3) . . ?
C14 C13 C12 112.6(4) . . ?
C13 C14 N4 114.2(3) . . ?
C3 C2 N1 116.1(4) . . ?
C2 C3 C4 110.0(5) . . ?
N3 C4 C3 110.0(3) . . ?

loop_
_geom_bond_atom_site_label_1
_geom_bond_atom_site_label_2
_geom_bond_distance
_geom_bond_site_symmetry_2
_geom_bond_publ_flag
Ag N4 2.191(3) . ?
Ag N1 2.197(3) . ?
Ag Cl 2.5501(10) . ?
N1 C1 1.303(4) . ?
N1 C2 1.459(5) . ?
N2 C1 1.348(4) . ?
N2 C7 1.438(5) . ?
N3 C1 1.356(4) . ?
N3 C5 1.456(5) . ?
N3 C4 1.462(5) . ?
N4 C8 1.306(4) . ?
N4 C14 1.470(4) . ?
N5 C8 1.353(4) . ?
N5 C9 1.442(4) . ?
N6 C8 1.360(4) . ?
N6 C12 1.445(4) . ?
N6 C11 1.452(4) . ?
C5 C6 1.460(8) . ?
C6 C7 1.459(7) . ?
C9 C10 1.475(5) . ?
C10 C11 1.470(6) . ?
C12 C13 1.464(6) . ?
C13 C14 1.456(6) . ?
C2 C3 1.448(7) . ?
C3 C4 1.524(9) . ?
